data_4515549
loop_
_publ_author_name
'Jadhav, Prakash D.'
'Lu, Xin'
'Liu, Rai-Shung'

_publ_section_title
;
 Gold-Catalyzed [5+2]- and [5+1]-Annulations between Ynamides and
 1,2-Benzisoxazoles with Ligand-Controlled Chemoselectivity
;
_journal_issue 10
_journal_name_full 'ACS Catalysis'
_journal_page_first 9697
_journal_paper_doi 10.1021/acscatal.8b03011
_journal_volume 8
_journal_year 2018
_chemical_formula_sum 'C23 H19 Cl N2 O3 S'
_chemical_formula_weight 438.91
_space_group_crystal_system monoclinic
_space_group_IT_number 14
_space_group_name_Hall '-P 2ybc'
_space_group_name_H-M_alt 'P 1 21/c 1'
_atom_sites_solution_hydrogens geom
_audit_creation_method SHELXL-2014/6
_cell_angle_alpha 90
_cell_angle_beta 100.918(3)
_cell_angle_gamma 90
_cell_formula_units_Z 4
_cell_length_a 7.0746(6)
_cell_length_b 19.195(2)
_cell_length_c 15.3264(14)
_cell_measurement_reflns_used 5682
_cell_measurement_temperature 100(2)
_cell_measurement_theta_max 26.2822
_cell_measurement_theta_min 2.7070
_cell_volume 2043.6(3)
_computing_cell_refinement 'SAINT V8.34A (Bruker AXS Inc., 2013)'
_computing_data_collection 'Bruker APEX2'
_computing_data_reduction 'SAINT V8.34A (Bruker AXS Inc., 2013)'
_computing_molecular_graphics 'Bruker SHELXTL'
_computing_publication_material 'Bruker SHELXTL'
_computing_structure_refinement 'SHELXL-2014/6 (Sheldrick, 2014)'
_diffrn_ambient_temperature 100(2)
_diffrn_detector_area_resol_mean 8.3333
_diffrn_measured_fraction_theta_full 1.000
_diffrn_measured_fraction_theta_max 0.996
_diffrn_measurement_device_type 'Bruker APEX-II CCD'
_diffrn_measurement_method '\f and \w scans'
_diffrn_radiation_type MoK\a
_diffrn_radiation_wavelength 0.71073
_diffrn_reflns_av_R_equivalents 0.0357
_diffrn_reflns_av_unetI/netI 0.0371
_diffrn_reflns_Laue_measured_fraction_full 1.000
_diffrn_reflns_Laue_measured_fraction_max 0.996
_diffrn_reflns_limit_h_max 8
_diffrn_reflns_limit_h_min -6
_diffrn_reflns_limit_k_max 23
_diffrn_reflns_limit_k_min -22
_diffrn_reflns_limit_l_max 12
_diffrn_reflns_limit_l_min -19
_diffrn_reflns_number 16041
_diffrn_reflns_point_group_measured_fraction_full 1.000
_diffrn_reflns_point_group_measured_fraction_max 0.996
_diffrn_reflns_theta_full 25.242
_diffrn_reflns_theta_max 26.376
_diffrn_reflns_theta_min 1.719
_exptl_absorpt_coefficient_mu 0.318
_exptl_absorpt_correction_T_max 0.9485
_exptl_absorpt_correction_T_min 0.7338
_exptl_absorpt_correction_type multi-scan
_exptl_absorpt_process_details 'SADABS V2014/4 (Bruker AXS Inc.)'
_exptl_crystal_colour Red
_exptl_crystal_density_diffrn 1.427
_exptl_crystal_density_meas ?
_exptl_crystal_density_method 'not measured'
_exptl_crystal_description Lump
_exptl_crystal_F_000 912
_exptl_crystal_size_max 0.20
_exptl_crystal_size_mid 0.20
_exptl_crystal_size_min 0.18
_refine_diff_density_max 0.308
_refine_diff_density_min -0.361
_refine_diff_density_rms 0.052
_refine_ls_extinction_method none
_refine_ls_goodness_of_fit_ref 1.050
_refine_ls_hydrogen_treatment constr
_refine_ls_matrix_type full
_refine_ls_number_parameters 273
_refine_ls_number_reflns 4164
_refine_ls_number_restraints 0
_refine_ls_restrained_S_all 1.050
_refine_ls_R_factor_all 0.0480
_refine_ls_R_factor_gt 0.0357
_refine_ls_shift/su_max 0.000
_refine_ls_shift/su_mean 0.000
_refine_ls_structure_factor_coef Fsqd
_refine_ls_weighting_details 'w=1/[\s^2^(Fo^2^)+(0.0422P)^2^+0.5838P] where P=(Fo^2^+2Fc^2^)/3'
_refine_ls_weighting_scheme calc
_refine_ls_wR_factor_gt 0.0868
_refine_ls_wR_factor_ref 0.0934
_reflns_Friedel_coverage 0.000
_reflns_number_gt 3397
_reflns_number_total 4164
_reflns_threshold_expression 'I > 2\s(I)'
_cod_data_source_file cs8b03011_si_003.cif
_cod_data_source_block 180331LT_0m
_cod_depositor_comments
;
The following automatic conversions were performed:

data item '_exptl_crystal_density_meas' value 'not measured' was
changed to '?' -- the value is perceived as not measured.

Automatic conversion script
Id: cif_fix_values 6909 2019-04-08 15:41:33Z antanas 
;
_cod_original_sg_symbol_H-M 'P 21/c'
_cod_database_code 4515549
_shelx_space_group_comment
;
The symmetry employed for this shelxl refinement is uniquely defined
by the following loop, which should always be used as a source of
symmetry information in preference to the above space-group names.
They are only intended as comments.
;
_shelxl_version_number 2014/6

loop_
_space_group_symop_operation_xyz
'x, y, z'
'-x, y+1/2, -z+1/2'
'-x, -y, -z'
'x, -y-1/2, z-1/2'

loop_
_atom_site_label
_atom_site_type_symbol
_atom_site_fract_x
_atom_site_fract_y
_atom_site_fract_z
_atom_site_U_iso_or_equiv
_atom_site_adp_type
_atom_site_occupancy
_atom_site_site_symmetry_order
_atom_site_calc_flag
_atom_site_refinement_flags_posn
_atom_site_refinement_flags_adp
Cl1 Cl 0.12776(7) 0.43043(3) 0.07842(3) 0.03749(15) Uani 1 1 d . .
S1 S 0.53747(6) 0.27057(2) 0.49599(3) 0.02493(13) Uani 1 1 d . .
O1 O 0.34008(16) 0.39354(6) 0.62445(7) 0.0246(3) Uani 1 1 d . .
O2 O 0.51679(19) 0.19658(7) 0.48656(8) 0.0359(3) Uani 1 1 d . .
O3 O 0.62255(17) 0.30984(7) 0.43384(7) 0.0288(3) Uani 1 1 d . .
N1 N 0.32134(19) 0.30251(8) 0.49257(8) 0.0225(3) Uani 1 1 d . .
N2 N 0.23374(19) 0.48988(8) 0.52567(8) 0.0234(3) Uani 1 1 d . .
C1 C 0.3243(3) 0.51758(11) 0.84356(11) 0.0329(5) Uani 1 1 d . .
H1 H 0.3225 0.5458 0.8944 0.039 Uiso 1 1 calc R U
C2 C 0.2713(2) 0.54564(10) 0.75922(11) 0.0281(4) Uani 1 1 d . .
H10 H 0.2327 0.5930 0.7521 0.034 Uiso 1 1 calc R U
C3 C 0.2748(2) 0.50416(9) 0.68472(10) 0.0216(4) Uani 1 1 d . .
C4 C 0.3326(2) 0.43531(9) 0.69681(10) 0.0207(4) Uani 1 1 d . .
C5 C 0.2876(2) 0.42118(9) 0.53922(10) 0.0209(4) Uani 1 1 d . .
C6 C 0.2887(2) 0.37500(9) 0.47164(10) 0.0208(4) Uani 1 1 d . .
C7 C 0.6691(2) 0.28843(10) 0.60279(10) 0.0230(4) Uani 1 1 d . .
C8 C 0.6478(3) 0.24568(10) 0.67359(11) 0.0291(4) Uani 1 1 d . .
H5 H 0.5737 0.2042 0.6636 0.035 Uiso 1 1 calc R U
C9 C 0.7363(3) 0.26444(11) 0.75895(11) 0.0321(5) Uani 1 1 d . .
H4 H 0.7212 0.2356 0.8075 0.039 Uiso 1 1 calc R U
C10 C 0.8466(2) 0.32465(11) 0.77474(10) 0.0281(4) Uani 1 1 d . .
C11 C 0.9359(3) 0.34656(12) 0.86769(11) 0.0399(5) Uani 1 1 d . .
H19 H 0.8685 0.3237 0.9101 0.060 Uiso 1 1 calc R U
H3 H 0.9254 0.3972 0.8732 0.060 Uiso 1 1 calc R U
H2 H 1.0719 0.3330 0.8803 0.060 Uiso 1 1 calc R U
C12 C 0.2458(2) 0.39145(10) 0.37579(10) 0.0216(4) Uani 1 1 d . .
C13 C 0.1730(2) 0.33855(10) 0.31554(11) 0.0268(4) Uani 1 1 d . .
H9 H 0.1495 0.2938 0.3376 0.032 Uiso 1 1 calc R U
C14 C 0.1347(3) 0.35008(10) 0.22474(11) 0.0285(4) Uani 1 1 d . .
H8 H 0.0827 0.3139 0.1850 0.034 Uiso 1 1 calc R U
C15 C 0.1731(2) 0.41466(10) 0.19265(10) 0.0259(4) Uani 1 1 d . .
C16 C 0.2451(2) 0.46808(10) 0.24983(10) 0.0252(4) Uani 1 1 d . .
H7 H 0.2709 0.5124 0.2270 0.030 Uiso 1 1 calc R U
C17 C 0.2792(2) 0.45648(10) 0.34071(10) 0.0231(4) Uani 1 1 d . .
H6 H 0.3263 0.4935 0.3800 0.028 Uiso 1 1 calc R U
C18 C 0.3801(2) 0.44828(11) 0.85386(11) 0.0292(4) Uani 1 1 d . .
H12 H 0.4157 0.4293 0.9119 0.035 Uiso 1 1 calc R U
C19 C 0.3845(2) 0.40618(10) 0.78046(10) 0.0253(4) Uani 1 1 d . .
H11 H 0.4221 0.3587 0.7876 0.030 Uiso 1 1 calc R U
C20 C 0.2270(2) 0.52845(10) 0.59399(10) 0.0242(4) Uani 1 1 d . .
H13 H 0.1883 0.5756 0.5840 0.029 Uiso 1 1 calc R U
C21 C 0.1923(3) 0.26581(10) 0.54212(12) 0.0316(4) Uani 1 1 d . .
H14 H 0.2221 0.2799 0.6047 0.047 Uiso 1 1 calc R U
H15 H 0.2105 0.2154 0.5376 0.047 Uiso 1 1 calc R U
H16 H 0.0583 0.2777 0.5170 0.047 Uiso 1 1 calc R U
C22 C 0.7809(2) 0.34832(10) 0.61678(10) 0.0241(4) Uani 1 1 d . .
H18 H 0.7956 0.3772 0.5682 0.029 Uiso 1 1 calc R U
C23 C 0.8709(2) 0.36549(10) 0.70238(10) 0.0256(4) Uani 1 1 d . .
H17 H 0.9504 0.4057 0.7120 0.031 Uiso 1 1 calc R U

loop_
_atom_site_aniso_label
_atom_site_aniso_U_11
_atom_site_aniso_U_22
_atom_site_aniso_U_33
_atom_site_aniso_U_23
_atom_site_aniso_U_13
_atom_site_aniso_U_12
Cl1 0.0518(3) 0.0409(3) 0.0184(2) -0.00007(18) 0.00326(18) 0.0033(2)
S1 0.0320(2) 0.0221(3) 0.0215(2) -0.00249(17) 0.00694(16) 0.00289(19)
O1 0.0326(7) 0.0220(7) 0.0184(5) -0.0022(5) 0.0028(5) 0.0036(5)
O2 0.0495(8) 0.0208(8) 0.0376(7) -0.0070(6) 0.0083(6) 0.0044(6)
O3 0.0330(7) 0.0346(8) 0.0206(6) -0.0013(5) 0.0094(5) 0.0027(6)
N1 0.0256(7) 0.0207(9) 0.0219(7) -0.0010(6) 0.0059(5) -0.0022(6)
N2 0.0235(7) 0.0232(9) 0.0228(7) -0.0016(6) 0.0028(5) 0.0027(6)
C1 0.0353(10) 0.0399(13) 0.0239(8) -0.0075(8) 0.0069(7) 0.0037(9)
C2 0.0286(9) 0.0265(11) 0.0298(9) -0.0057(8) 0.0073(7) 0.0045(8)
C3 0.0183(8) 0.0236(11) 0.0229(8) -0.0027(7) 0.0038(6) 0.0006(7)
C4 0.0176(8) 0.0241(11) 0.0208(8) -0.0043(7) 0.0043(6) -0.0018(7)
C5 0.0187(8) 0.0239(11) 0.0194(7) 0.0012(7) 0.0016(6) -0.0012(7)
C6 0.0201(8) 0.0203(10) 0.0222(8) -0.0011(7) 0.0040(6) -0.0011(7)
C7 0.0253(9) 0.0231(11) 0.0213(8) 0.0014(7) 0.0059(6) 0.0068(8)
C8 0.0336(10) 0.0232(11) 0.0309(9) 0.0056(8) 0.0073(7) 0.0036(8)
C9 0.0369(10) 0.0358(13) 0.0253(9) 0.0129(8) 0.0097(7) 0.0110(9)
C10 0.0256(9) 0.0360(12) 0.0223(8) 0.0033(8) 0.0037(7) 0.0110(8)
C11 0.0432(11) 0.0519(15) 0.0222(9) 0.0049(9) 0.0000(8) 0.0094(10)
C12 0.0184(8) 0.0253(11) 0.0213(8) -0.0023(7) 0.0042(6) 0.0001(7)
C13 0.0315(9) 0.0235(11) 0.0252(8) -0.0020(7) 0.0045(7) -0.0019(8)
C14 0.0337(10) 0.0280(12) 0.0229(8) -0.0075(7) 0.0032(7) -0.0015(8)
C15 0.0257(9) 0.0317(12) 0.0200(8) -0.0012(7) 0.0036(6) 0.0044(8)
C16 0.0245(9) 0.0261(11) 0.0258(8) 0.0011(7) 0.0065(7) 0.0002(8)
C17 0.0214(8) 0.0247(11) 0.0232(8) -0.0048(7) 0.0042(6) -0.0036(7)
C18 0.0288(9) 0.0371(13) 0.0216(8) 0.0000(8) 0.0044(7) 0.0019(9)
C19 0.0242(9) 0.0267(11) 0.0252(8) 0.0007(7) 0.0052(7) -0.0001(8)
C20 0.0226(8) 0.0226(11) 0.0272(8) -0.0005(7) 0.0040(6) 0.0027(7)
C21 0.0385(10) 0.0277(12) 0.0311(9) -0.0033(8) 0.0135(8) -0.0098(9)
C22 0.0246(9) 0.0267(11) 0.0222(8) 0.0047(7) 0.0076(6) 0.0049(8)
C23 0.0210(8) 0.0294(11) 0.0265(8) 0.0016(7) 0.0046(6) 0.0033(8)

loop_
_atom_type_symbol
_atom_type_description
_atom_type_scat_dispersion_real
_atom_type_scat_dispersion_imag
_atom_type_scat_source
C C 0.0033 0.0016 'International Tables Vol C Tables 4.2.6.8 and 6.1.1.4'
H H 0.0000 0.0000 'International Tables Vol C Tables 4.2.6.8 and 6.1.1.4'
N N 0.0061 0.0033 'International Tables Vol C Tables 4.2.6.8 and 6.1.1.4'
O O 0.0106 0.0060 'International Tables Vol C Tables 4.2.6.8 and 6.1.1.4'
S S 0.1246 0.1234 'International Tables Vol C Tables 4.2.6.8 and 6.1.1.4'
Cl Cl 0.1484 0.1585 'International Tables Vol C Tables 4.2.6.8 and 6.1.1.4'

loop_
_geom_angle_atom_site_label_1
_geom_angle_atom_site_label_2
_geom_angle_atom_site_label_3
_geom_angle
O2 S1 O3 120.14(8)
O2 S1 N1 106.91(8)
O3 S1 N1 106.77(7)
O2 S1 C7 108.27(8)
O3 S1 C7 107.53(8)
N1 S1 C7 106.46(7)
C4 O1 C5 119.28(13)
C6 N1 C21 119.28(14)
C6 N1 S1 118.63(11)
C21 N1 S1 118.05(12)
C20 N2 C5 118.58(14)
C2 C1 C18 119.99(16)
C2 C1 H1 120.0
C18 C1 H1 120.0
C1 C2 C3 119.86(18)
C1 C2 H10 120.1
C3 C2 H10 120.1
C4 C3 C2 119.02(15)
C4 C3 C20 116.49(14)
C2 C3 C20 124.47(17)
O1 C4 C19 117.84(16)
O1 C4 C3 120.18(14)
C19 C4 C3 121.98(15)
C6 C5 N2 123.27(14)
C6 C5 O1 115.18(15)
N2 C5 O1 121.52(14)
C5 C6 N1 118.91(14)
C5 C6 C12 125.92(16)
N1 C6 C12 115.04(14)
C22 C7 C8 120.69(16)
C22 C7 S1 119.42(12)
C8 C7 S1 119.68(14)
C9 C8 C7 119.13(18)
C9 C8 H5 120.4
C7 C8 H5 120.4
C8 C9 C10 121.22(16)
C8 C9 H4 119.4
C10 C9 H4 119.4
C9 C10 C23 118.59(16)
C9 C10 C11 121.23(16)
C23 C10 C11 120.17(18)
C10 C11 H19 109.5
C10 C11 H3 109.5
H19 C11 H3 109.5
C10 C11 H2 109.5
H19 C11 H2 109.5
H3 C11 H2 109.5
C17 C12 C13 117.46(15)
C17 C12 C6 123.80(15)
C13 C12 C6 118.72(16)
C14 C13 C12 121.57(18)
C14 C13 H9 119.2
C12 C13 H9 119.2
C15 C14 C13 119.20(17)
C15 C14 H8 120.4
C13 C14 H8 120.4
C14 C15 C16 120.96(16)
C14 C15 Cl1 120.15(13)
C16 C15 Cl1 118.88(14)
C15 C16 C17 119.42(17)
C15 C16 H7 120.3
C17 C16 H7 120.3
C16 C17 C12 121.37(16)
C16 C17 H6 119.3
C12 C17 H6 119.3
C1 C18 C19 120.96(16)
C1 C18 H12 119.5
C19 C18 H12 119.5
C4 C19 C18 118.18(17)
C4 C19 H11 120.9
C18 C19 H11 120.9
N2 C20 C3 123.91(17)
N2 C20 H13 118.0
C3 C20 H13 118.0
N1 C21 H14 109.5
N1 C21 H15 109.5
H14 C21 H15 109.5
N1 C21 H16 109.5
H14 C21 H16 109.5
H15 C21 H16 109.5
C23 C22 C7 119.29(15)
C23 C22 H18 120.4
C7 C22 H18 120.4
C22 C23 C10 121.03(18)
C22 C23 H17 119.5
C10 C23 H17 119.5

loop_
_geom_bond_atom_site_label_1
_geom_bond_atom_site_label_2
_geom_bond_distance
Cl1 C15 1.7454(16)
S1 O2 1.4322(14)
S1 O3 1.4335(12)
S1 N1 1.6390(14)
S1 C7 1.7569(16)
O1 C4 1.3776(19)
O1 C5 1.3935(18)
N1 C6 1.437(2)
N1 C21 1.473(2)
N2 C20 1.291(2)
N2 C5 1.377(2)
C1 C2 1.385(2)
C1 C18 1.388(3)
C1 H1 0.9500
C2 C3 1.396(2)
C2 H10 0.9500
C3 C4 1.385(2)
C3 C20 1.445(2)
C4 C19 1.383(2)
C5 C6 1.364(2)
C6 C12 1.477(2)
C7 C22 1.389(3)
C7 C8 1.391(2)
C8 C9 1.386(2)
C8 H5 0.9500
C9 C10 1.390(3)
C9 H4 0.9500
C10 C23 1.395(2)
C10 C11 1.505(2)
C11 H19 0.9800
C11 H3 0.9800
C11 H2 0.9800
C12 C17 1.397(2)
C12 C13 1.403(2)
C13 C14 1.384(2)
C13 H9 0.9500
C14 C15 1.379(3)
C14 H8 0.9500
C15 C16 1.382(2)
C16 C17 1.386(2)
C16 H7 0.9500
C17 H6 0.9500
C18 C19 1.390(2)
C18 H12 0.9500
C19 H11 0.9500
C20 H13 0.9500
C21 H14 0.9800
C21 H15 0.9800
C21 H16 0.9800
C22 C23 1.385(2)
C22 H18 0.9500
C23 H17 0.9500
